data_4077086
loop_
_publ_author_name
'Song, Hyunjoon'
'Choi, Jae Ik'
'Lee, Kwangyeol'
'Choi, Moon-Gun'
'Park, Joon T.'

_publ_section_title
;
 Substitution Reactions of a\m3-\h1:\h2:\h1-C60Triosmium Cluster Complex
 and Formation of a Novel\m3-\h1:\h1:\h2-C60Bonding Mode
;
_journal_issue 24
_journal_name_full Organometallics
_journal_page_first 5221
_journal_paper_doi 10.1021/om0205703
_journal_volume 21
_journal_year 2002
_chemical_formula_moiety 'Os3(CO)7(CNCH2Ph)2(mu3-CNCH2Ph)(mu3-eta1:eta2:eta1-C60).C6H4Cl2 (3.C6H4Cl2)'
_chemical_formula_sum 'C97 H25 Cl2 N3 O7 Os3'
_chemical_formula_weight 1985.70
_chemical_name_systematic
; 
 Os3(CO)7(CNCH2Ph)2(mu3-CNCH2Ph)(mu3-eta1:eta2:eta1-C60) (3) 
;
_space_group_IT_number 14
_symmetry_cell_setting monoclinic
_symmetry_space_group_name_Hall '-P 2ybc'
_symmetry_space_group_name_H-M 'P 1 21/c 1'
_atom_sites_solution_hydrogens geom
_atom_sites_solution_primary direct
_atom_sites_solution_secondary difmap
_audit_creation_method SHELXL-97
_cell_angle_alpha 90.00
_cell_angle_beta 109.893(19)
_cell_angle_gamma 90.00
_cell_formula_units_Z 4
_cell_length_a 13.150(2)
_cell_length_b 26.853(5)
_cell_length_c 19.273(5)
_cell_measurement_temperature 298(2)
_cell_measurement_theta_max 22.00
_cell_measurement_theta_min 1.36
_cell_volume 6400(2)
_computing_structure_refinement 'SHELXL-97 (Sheldrick, 1997)'
_computing_structure_solution 'SHELXS-97 (Sheldrick, 1990)'
_diffrn_ambient_temperature 298(2)
_diffrn_measured_fraction_theta_full 1.000
_diffrn_measured_fraction_theta_max 1.000
_diffrn_measurement_device_type 'Simens SMART diffractometer/CCD area detector'
_diffrn_radiation_monochromator graphite
_diffrn_radiation_source 'fine-focus sealed tube'
_diffrn_radiation_type MoK\a
_diffrn_radiation_wavelength 0.71073
_diffrn_reflns_av_R_equivalents 0.0000
_diffrn_reflns_av_sigmaI/netI 0.0381
_diffrn_reflns_limit_h_max 13
_diffrn_reflns_limit_h_min -13
_diffrn_reflns_limit_k_max 28
_diffrn_reflns_limit_k_min 0
_diffrn_reflns_limit_l_max 20
_diffrn_reflns_limit_l_min 0
_diffrn_reflns_number 7848
_diffrn_reflns_theta_full 22.00
_diffrn_reflns_theta_max 22.00
_diffrn_reflns_theta_min 1.36
_exptl_absorpt_coefficient_mu 6.099
_exptl_crystal_colour black
_exptl_crystal_density_diffrn 2.061
_exptl_crystal_density_method 'not measured'
_exptl_crystal_description needle
_exptl_crystal_F_000 3784
_exptl_crystal_size_max '0.82x0.23x0.14 mm3'
_refine_diff_density_max 2.429
_refine_diff_density_min -1.634
_refine_diff_density_rms 0.241
_refine_ls_extinction_method none
_refine_ls_goodness_of_fit_ref 1.333
_refine_ls_hydrogen_treatment mixed
_refine_ls_matrix_type full
_refine_ls_number_parameters 961
_refine_ls_number_reflns 7848
_refine_ls_number_restraints 36
_refine_ls_restrained_S_all 1.330
_refine_ls_R_factor_all 0.0866
_refine_ls_R_factor_gt 0.0745
_refine_ls_shift/su_max 0.001
_refine_ls_shift/su_mean 0.000
_refine_ls_structure_factor_coef Fsqd
_refine_ls_weighting_details 'calc w=1/[\s^2^(Fo^2^)+(0.0546P)^2^+169.2334P] where P=(Fo^2^+2Fc^2^)/3'
_refine_ls_weighting_scheme calc
_refine_ls_wR_factor_gt 0.1743
_refine_ls_wR_factor_ref 0.1837
_reflns_number_gt 6954
_reflns_number_total 7848
_reflns_threshold_expression >2sigma(I)
_cod_data_source_file om0205703.cif
_cod_data_source_block 3
_cod_depositor_comments
;
The following automatic conversions were performed:
'_atom_site_symetry_multiplicity' tag replaced with
'_atom_site_symmetry_multiplicity'.

Automatic conversion script
Id: cif_correct_tags 1440 2010-10-19 06:21:57Z saulius 

The following automatic conversions were performed:

'_symmetry_cell_setting' value 'Monoclinic' changed to 'monoclinic'
according to /home/saulius/struct/CIF-dictionaries/cif_core.dic
dictionary named 'cif_core.dic' version 2.4.1 from 2010-06-29.

Automatic conversion script
Id: cif_fix_values 1715 2011-07-08 13:25:40Z adriana 
;
_cod_original_sg_symbol_H-M P21/C
_cod_database_code 4077086

loop_
_symmetry_equiv_pos_as_xyz
'x, y, z'
'-x, y+1/2, -z+1/2'
'-x, -y, -z'
'x, -y-1/2, z-1/2'

loop_
_atom_site_label
_atom_site_type_symbol
_atom_site_fract_x
_atom_site_fract_y
_atom_site_fract_z
_atom_site_U_iso_or_equiv
_atom_site_adp_type
_atom_site_occupancy
_atom_site_symmetry_multiplicity
_atom_site_calc_flag
_atom_site_refinement_flags
Os1 Os 0.27918(6) 0.06710(3) 0.03403(4) 0.0410(3) Uani 1 1 d .
Os2 Os 0.19462(6) 0.05107(3) 0.15408(4) 0.0400(3) Uani 1 1 d .
Os3 Os 0.20421(6) 0.14802(3) 0.22225(4) 0.0416(3) Uani 1 1 d .
C100 C 0.2144(13) 0.1281(7) 0.1264(12) 0.042(5) Uani 1 1 d .
N1 N 0.2391(11) 0.1366(5) 0.0691(8) 0.034(4) Uani 1 1 d .
C101 C 0.2536(16) 0.1877(7) 0.0465(11) 0.048(5) Uani 1 1 d .
H10A H 0.3217 0.1901 0.0376 0.058 Uiso 1 1 calc R
H10B H 0.2561 0.2106 0.0859 0.058 Uiso 1 1 calc R
C102 C 0.1624(10) 0.2022(6) -0.0225(7) 0.053(6) Uani 1 1 d G
C103 C 0.1767(11) 0.2029(7) -0.0907(9) 0.080(8) Uani 1 1 d G
H103 H 0.2437 0.1949 -0.0941 0.095 Uiso 1 1 calc R
C104 C 0.0911(16) 0.2157(7) -0.1538(7) 0.098(10) Uani 1 1 d G
H104 H 0.1007 0.2161 -0.1994 0.118 Uiso 1 1 calc R
C105 C -0.0090(13) 0.2276(7) -0.1487(8) 0.088(9) Uani 1 1 d G
H105 H -0.0663 0.2362 -0.1909 0.106 Uiso 1 1 calc R
C106 C -0.0233(10) 0.2269(6) -0.0805(11) 0.079(8) Uani 1 1 d G
H106 H -0.0903 0.2350 -0.0771 0.095 Uiso 1 1 calc R
C107 C 0.0623(12) 0.2142(6) -0.0174(8) 0.068(7) Uani 1 1 d G
H107 H 0.0527 0.2137 0.0282 0.082 Uiso 1 1 calc R
C200 C 0.1985(15) -0.0238(8) 0.1413(11) 0.044(5) Uani 1 1 d .
N2 N 0.1948(13) -0.0644(8) 0.1324(10) 0.055(5) Uani 1 1 d .
C201 C 0.174(2) -0.1191(10) 0.1204(19) 0.098(10) Uani 1 1 d .
H20A H 0.1071 -0.1242 0.0798 0.117 Uiso 1 1 calc R
H20B H 0.1664 -0.1338 0.1643 0.117 Uiso 1 1 calc R
C202 C 0.2674(15) -0.1455(8) 0.1030(14) 0.094(10) Uani 1 1 d G
C203 C 0.361(2) -0.1563(9) 0.1614(10) 0.121(12) Uani 1 1 d G
H203 H 0.3661 -0.1485 0.2094 0.145 Uiso 1 1 calc R
C204 C 0.4482(16) -0.1787(10) 0.1481(17) 0.144(15) Uani 1 1 d G
H204 H 0.5111 -0.1859 0.1872 0.172 Uiso 1 1 calc R
C205 C 0.441(2) -0.1903(9) 0.076(2) 0.157(19) Uani 1 1 d G
H205 H 0.4993 -0.2053 0.0674 0.188 Uiso 1 1 calc R
C206 C 0.347(3) -0.1796(9) 0.0179(13) 0.148(19) Uani 1 1 d G
H206 H 0.3425 -0.1873 -0.0301 0.177 Uiso 1 1 calc R
C207 C 0.260(2) -0.1572(9) 0.0312(11) 0.116(13) Uani 1 1 d G
H207 H 0.1975 -0.1499 -0.0079 0.139 Uiso 1 1 calc R
C300 C 0.1982(13) 0.1429(8) 0.3270(13) 0.047(5) Uani 1 1 d .
N3 N 0.1939(14) 0.1438(6) 0.3852(11) 0.054(5) Uani 1 1 d .
C301 C 0.1857(17) 0.1532(9) 0.4566(11) 0.058(6) Uani 1 1 d .
H30A H 0.1683 0.1223 0.4762 0.070 Uiso 1 1 calc R
H30B H 0.1268 0.1763 0.4511 0.070 Uiso 1 1 calc R
C302 C 0.2870(11) 0.1742(6) 0.5104(8) 0.058(6) Uani 1 1 d G
C303 C 0.2954(15) 0.1775(6) 0.5841(9) 0.080(8) Uani 1 1 d G
H303 H 0.2391 0.1664 0.5990 0.096 Uiso 1 1 calc R
C304 C 0.3879(18) 0.1976(7) 0.6355(7) 0.095(10) Uani 1 1 d G
H304 H 0.3936 0.1999 0.6848 0.114 Uiso 1 1 calc R
C305 C 0.4720(13) 0.2143(7) 0.6132(11) 0.099(10) Uani 1 1 d G
H305 H 0.5339 0.2277 0.6476 0.119 Uiso 1 1 calc R
C306 C 0.4636(11) 0.2109(7) 0.5395(12) 0.113(12) Uani 1 1 d G
H306 H 0.5198 0.2221 0.5246 0.136 Uiso 1 1 calc R
C307 C 0.3710(13) 0.1908(7) 0.4881(8) 0.076(7) Uani 1 1 d G
H307 H 0.3654 0.1886 0.4388 0.091 Uiso 1 1 calc R
C1A C 0.1439(19) 0.0619(9) -0.0438(13) 0.064(7) Uani 1 1 d .
O1A O 0.0632(13) 0.0573(7) -0.0921(10) 0.088(6) Uani 1 1 d .
C1B C 0.3493(18) 0.0948(8) -0.0297(11) 0.049(5) Uani 1 1 d .
O1B O 0.3924(16) 0.1100(8) -0.0673(10) 0.094(6) Uani 1 1 d .
C1C C 0.3149(17) -0.0026(10) 0.0209(10) 0.051(6) Uani 1 1 d .
O1C O 0.3378(16) -0.0409(7) 0.0135(9) 0.083(6) Uani 1 1 d .
C2A C 0.0523(18) 0.0551(8) 0.0824(12) 0.052(6) Uani 1 1 d .
O2A O -0.0341(13) 0.0576(7) 0.0415(11) 0.093(6) Uani 1 1 d .
C2C C 0.1508(17) 0.0441(8) 0.2406(14) 0.055(6) Uani 1 1 d .
O2C O 0.1243(12) 0.0344(7) 0.2884(10) 0.074(5) Uani 1 1 d .
C3A C 0.0533(17) 0.1630(9) 0.1787(12) 0.056(6) Uani 1 1 d .
O3A O -0.0342(13) 0.1726(8) 0.1487(11) 0.101(7) Uani 1 1 d .
C3C C 0.2469(17) 0.2164(10) 0.2376(12) 0.059(6) Uani 1 1 d .
O3C O 0.2740(16) 0.2563(7) 0.2468(12) 0.093(6) Uani 1 1 d .
C1 C 0.4295(13) 0.0755(7) 0.1313(9) 0.033(4) Uani 1 1 d .
C2 C 0.3928(13) 0.0445(6) 0.1819(10) 0.035(5) Uani 1 1 d .
C3 C 0.3615(13) 0.0655(7) 0.2422(10) 0.036(4) Uani 1 1 d .
C4 C 0.3742(13) 0.1204(7) 0.2593(9) 0.034(4) Uani 1 1 d .
C5 C 0.4434(13) 0.1460(7) 0.2216(10) 0.040(5) Uani 1 1 d .
C6 C 0.4667(12) 0.1262(7) 0.1625(9) 0.033(4) Uani 1 1 d .
C7 C 0.5681(15) 0.1373(7) 0.1526(10) 0.042(5) Uani 1 1 d .
C8 C 0.6079(14) 0.0933(8) 0.1283(9) 0.040(5) Uani 1 1 d .
C9 C 0.5307(14) 0.0542(7) 0.1217(9) 0.033(4) Uani 1 1 d .
C10 C 0.5664(14) 0.0059(8) 0.1398(10) 0.043(5) Uani 1 1 d .
C11 C 0.5195(16) -0.0250(8) 0.1835(11) 0.048(5) Uani 1 1 d .
C12 C 0.4372(15) -0.0068(7) 0.2062(11) 0.044(5) Uani 1 1 d .
C13 C 0.4373(15) -0.0158(7) 0.2776(11) 0.046(5) Uani 1 1 d .
C14 C 0.3970(13) 0.0275(7) 0.3041(11) 0.040(5) Uani 1 1 d .
C15 C 0.4410(14) 0.0432(7) 0.3760(10) 0.035(4) Uani 1 1 d .
C16 C 0.4623(14) 0.0944(8) 0.3941(10) 0.046(5) Uani 1 1 d .
C17 C 0.4413(13) 0.1304(7) 0.3389(11) 0.038(5) Uani 1 1 d .
C18 C 0.5192(14) 0.1694(7) 0.3438(10) 0.040(5) Uani 1 1 d .
C19 C 0.5193(14) 0.1789(7) 0.2725(11) 0.045(5) Uani 1 1 d .
C20 C 0.6161(15) 0.1918(7) 0.2606(11) 0.042(5) Uani 1 1 d .
C21 C 0.6424(15) 0.1717(7) 0.1995(11) 0.047(5) Uani 1 1 d .
C22 C 0.7557(14) 0.1608(8) 0.2236(11) 0.042(5) Uani 1 1 d .
C23 C 0.7927(14) 0.1193(8) 0.2011(10) 0.042(5) Uani 1 1 d .
C24 C 0.7155(15) 0.0845(8) 0.1495(11) 0.048(5) Uani 1 1 d .
C25 C 0.7564(15) 0.0352(9) 0.1695(11) 0.050(6) Uani 1 1 d .
C26 C 0.6832(15) -0.0036(8) 0.1648(10) 0.047(5) Uani 1 1 d .
C27 C 0.7039(16) -0.0414(8) 0.2214(11) 0.050(5) Uani 1 1 d .
C28 C 0.6053(16) -0.0545(7) 0.2346(12) 0.048(5) Uani 1 1 d .
C29 C 0.6026(17) -0.0629(7) 0.3049(13) 0.057(6) Uani 1 1 d .
C30 C 0.5180(15) -0.0439(7) 0.3281(12) 0.048(5) Uani 1 1 d .
C31 C 0.5632(15) -0.0298(9) 0.4031(13) 0.052(6) Uani 1 1 d .
C32 C 0.5259(16) 0.0121(9) 0.4259(11) 0.054(6) Uani 1 1 d .
C33 C 0.6010(16) 0.0486(9) 0.4763(10) 0.052(6) Uani 1 1 d .
C34 C 0.5628(15) 0.0977(8) 0.4570(10) 0.044(5) Uani 1 1 d .
C35 C 0.6367(17) 0.1371(9) 0.4629(11) 0.054(6) Uani 1 1 d .
C36 C 0.6152(16) 0.1722(7) 0.4061(11) 0.049(6) Uani 1 1 d .
C37 C 0.7146(14) 0.1860(7) 0.3940(13) 0.050(6) Uani 1 1 d .
C38 C 0.7155(16) 0.1953(8) 0.3230(11) 0.050(5) Uani 1 1 d .
C39 C 0.8022(15) 0.1745(8) 0.3000(11) 0.050(5) Uani 1 1 d .
C40 C 0.8843(14) 0.1476(7) 0.3505(12) 0.044(5) Uani 1 1 d .
C41 C 0.9234(14) 0.1035(9) 0.3259(12) 0.059(6) Uani 1 1 d .
C42 C 0.8791(16) 0.0875(8) 0.2511(12) 0.048(5) Uani 1 1 d .
C43 C 0.8550(14) 0.0369(8) 0.2311(11) 0.043(5) Uani 1 1 d .
C44 C 0.8775(14) 0.0016(8) 0.2869(14) 0.055(6) Uani 1 1 d .
C45 C 0.8022(18) -0.0382(9) 0.2831(13) 0.064(7) Uani 1 1 d .
C46 C 0.7992(16) -0.0493(8) 0.3566(13) 0.057(6) Uani 1 1 d .
C47 C 0.7039(17) -0.0602(8) 0.3680(14) 0.061(7) Uani 1 1 d .
C48 C 0.6795(19) -0.0389(9) 0.4297(13) 0.059(6) Uani 1 1 d .
C49 C 0.7495(16) -0.0086(8) 0.4760(11) 0.047(5) Uani 1 1 d .
C50 C 0.7107(17) 0.0370(10) 0.5012(11) 0.060(7) Uani 1 1 d .
C51 C 0.7883(17) 0.0779(10) 0.5058(11) 0.059(6) Uani 1 1 d .
C52 C 0.7499(17) 0.1261(9) 0.4861(11) 0.057(6) Uani 1 1 d .
C53 C 0.7989(16) 0.1560(8) 0.4442(12) 0.050(6) Uani 1 1 d .
C54 C 0.8847(16) 0.1374(8) 0.4242(12) 0.055(6) Uani 1 1 d .
C55 C 0.9202(15) 0.0866(9) 0.4431(12) 0.053(6) Uani 1 1 d .
C56 C 0.9439(15) 0.0660(9) 0.3826(13) 0.058(6) Uani 1 1 d .
C57 C 0.9226(14) 0.0162(9) 0.3636(11) 0.052(6) Uani 1 1 d .
C58 C 0.8741(15) -0.0151(8) 0.4064(13) 0.053(6) Uani 1 1 d .
C59 C 0.8524(17) 0.0045(10) 0.4644(13) 0.065(7) Uani 1 1 d .
C60 C 0.8734(15) 0.0573(9) 0.4837(11) 0.053(6) Uani 1 1 d .
C401 C 0.179(2) -0.1787(8) 0.3541(12) 0.113(11) Uani 1 1 d GU
C402 C 0.072(2) -0.1660(9) 0.3415(14) 0.128(12) Uani 1 1 d GU
C403 C 0.0333(16) -0.1196(11) 0.3126(14) 0.141(14) Uani 1 1 d GU
H403 H -0.0384 -0.1111 0.3042 0.169 Uiso 1 1 calc R
C404 C 0.102(2) -0.0858(8) 0.2962(13) 0.139(14) Uani 1 1 d GU
H404 H 0.0762 -0.0548 0.2768 0.167 Uiso 1 1 calc R
C405 C 0.209(2) -0.0985(9) 0.3088(14) 0.145(14) Uani 1 1 d GU
H405 H 0.2553 -0.0759 0.2978 0.174 Uiso 1 1 calc R
C406 C 0.2479(16) -0.1450(10) 0.3377(13) 0.121(12) Uani 1 1 d GU
H406 H 0.3197 -0.1535 0.3461 0.145 Uiso 1 1 calc R
Cl1 Cl 0.2208(13) -0.2320(5) 0.3834(12) 0.256(10) Uani 1 1 d .
Cl2 Cl -0.0187(10) -0.1973(6) 0.3709(8) 0.199(6) Uani 1 1 d .

loop_
_atom_site_aniso_label
_atom_site_aniso_U_11
_atom_site_aniso_U_22
_atom_site_aniso_U_33
_atom_site_aniso_U_23
_atom_site_aniso_U_13
_atom_site_aniso_U_12
Os1 0.0328(4) 0.0456(5) 0.0368(5) -0.0016(4) 0.0017(3) -0.0040(4)
Os2 0.0245(4) 0.0427(5) 0.0467(5) 0.0018(4) 0.0042(3) -0.0053(3)
Os3 0.0237(4) 0.0486(5) 0.0511(5) 0.0006(4) 0.0108(3) 0.0029(3)
C100 0.019(9) 0.027(11) 0.064(14) 0.002(9) -0.007(9) -0.016(8)
N1 0.034(9) 0.031(9) 0.033(9) 0.002(7) 0.004(7) 0.001(7)
C101 0.041(12) 0.048(13) 0.045(12) 0.001(10) 0.001(10) -0.002(10)
C102 0.051(14) 0.038(12) 0.058(14) -0.003(10) 0.002(11) -0.004(10)
C103 0.073(18) 0.10(2) 0.065(17) 0.011(15) 0.021(14) 0.022(15)
C104 0.09(2) 0.14(3) 0.056(17) 0.032(17) 0.012(16) 0.01(2)
C105 0.10(2) 0.069(18) 0.061(18) 0.018(14) -0.012(16) 0.018(16)
C106 0.051(15) 0.048(15) 0.13(2) 0.011(15) 0.013(16) 0.014(12)
C107 0.069(17) 0.053(15) 0.079(17) 0.009(13) 0.022(14) 0.019(13)
C200 0.035(11) 0.037(13) 0.055(13) -0.010(10) 0.008(9) -0.006(10)
N2 0.032(10) 0.052(13) 0.075(13) -0.009(10) 0.011(9) -0.010(9)
C201 0.08(2) 0.07(2) 0.13(3) 0.009(18) 0.023(19) 0.011(16)
C202 0.067(19) 0.11(2) 0.09(2) 0.033(19) 0.006(16) -0.009(17)
C203 0.14(3) 0.09(2) 0.12(3) 0.01(2) 0.04(3) 0.04(2)
C204 0.09(3) 0.16(4) 0.16(4) -0.01(3) 0.01(3) 0.03(3)
C205 0.19(5) 0.13(4) 0.19(5) -0.05(4) 0.12(5) -0.03(3)
C206 0.27(6) 0.10(3) 0.09(3) 0.01(2) 0.08(4) -0.01(4)
C207 0.13(3) 0.11(3) 0.07(2) -0.017(19) -0.02(2) 0.00(2)
C300 0.004(9) 0.073(16) 0.063(15) 0.004(12) 0.011(9) 0.001(9)
N3 0.049(11) 0.054(12) 0.062(13) -0.001(10) 0.021(10) 0.003(9)
C301 0.054(14) 0.079(17) 0.056(14) 0.002(12) 0.037(12) 0.004(12)
C302 0.069(16) 0.048(14) 0.063(15) -0.007(11) 0.028(13) -0.002(11)
C303 0.12(2) 0.047(15) 0.081(19) -0.007(14) 0.036(18) 0.011(15)
C304 0.12(3) 0.062(18) 0.072(19) 0.001(15) -0.009(19) 0.036(18)
C305 0.08(2) 0.10(2) 0.12(3) -0.06(2) 0.023(19) -0.002(17)
C306 0.058(18) 0.13(3) 0.14(3) -0.06(2) 0.023(19) 0.008(18)
C307 0.051(15) 0.11(2) 0.061(16) 0.001(15) 0.014(13) -0.004(15)
C1A 0.056(15) 0.063(16) 0.055(14) -0.030(12) -0.004(13) -0.007(12)
O1A 0.044(10) 0.114(15) 0.079(12) -0.009(11) -0.013(10) -0.016(9)
C1B 0.065(14) 0.040(12) 0.037(12) -0.003(10) 0.012(11) -0.005(10)
O1B 0.110(15) 0.119(16) 0.068(12) -0.011(11) 0.050(11) -0.041(13)
C1C 0.051(13) 0.074(17) 0.030(11) -0.029(11) 0.017(10) -0.005(12)
O1C 0.111(15) 0.081(13) 0.061(11) -0.030(10) 0.034(10) 0.015(11)
C2A 0.044(14) 0.052(14) 0.053(13) 0.002(10) 0.009(12) -0.019(10)
O2A 0.035(10) 0.108(15) 0.103(14) 0.014(11) -0.018(10) -0.014(9)
C2C 0.036(12) 0.048(14) 0.079(17) -0.012(12) 0.018(12) -0.004(10)
O2C 0.054(10) 0.096(13) 0.092(13) 0.007(10) 0.054(10) -0.005(9)
C3A 0.034(13) 0.068(15) 0.066(14) 0.015(12) 0.016(11) 0.019(11)
O3A 0.033(10) 0.129(17) 0.133(17) 0.051(14) 0.016(10) 0.033(10)
C3C 0.039(12) 0.076(18) 0.064(15) -0.026(13) 0.018(11) 0.019(12)
O3C 0.105(15) 0.044(11) 0.139(18) -0.033(11) 0.054(13) -0.017(10)
C1 0.023(9) 0.047(12) 0.024(9) -0.003(8) 0.001(8) -0.001(8)
C2 0.014(9) 0.024(10) 0.061(13) -0.003(9) 0.004(9) -0.003(7)
C3 0.014(9) 0.044(12) 0.045(11) 0.005(9) 0.006(8) 0.004(8)
C4 0.027(10) 0.038(11) 0.036(10) -0.010(8) 0.007(8) 0.002(8)
C5 0.020(9) 0.047(12) 0.042(11) 0.007(9) -0.003(9) 0.002(8)
C6 0.013(9) 0.046(12) 0.034(10) 0.011(9) 0.001(8) 0.008(8)
C7 0.039(11) 0.052(13) 0.032(10) 0.016(9) 0.011(9) 0.008(10)
C8 0.033(11) 0.063(14) 0.032(10) 0.008(9) 0.020(9) 0.005(10)
C9 0.028(10) 0.049(13) 0.025(9) 0.002(8) 0.010(8) 0.000(9)
C10 0.031(11) 0.058(14) 0.041(11) -0.016(10) 0.013(9) 0.001(10)
C11 0.046(12) 0.048(13) 0.047(12) -0.011(10) 0.015(10) -0.004(10)
C12 0.032(11) 0.037(12) 0.055(13) -0.015(10) 0.007(10) -0.017(9)
C13 0.034(11) 0.046(13) 0.058(14) -0.004(11) 0.014(10) -0.015(10)
C14 0.017(9) 0.050(12) 0.054(13) 0.017(10) 0.014(9) -0.013(9)
C15 0.027(10) 0.036(12) 0.047(12) 0.001(9) 0.019(9) -0.010(8)
C16 0.020(10) 0.077(16) 0.040(11) 0.003(11) 0.010(9) 0.018(10)
C17 0.022(10) 0.044(12) 0.056(13) -0.003(10) 0.023(9) 0.000(9)
C18 0.032(11) 0.038(11) 0.047(12) -0.010(9) 0.010(9) 0.012(9)
C19 0.024(10) 0.049(13) 0.053(13) 0.005(10) 0.002(9) 0.007(9)
C20 0.040(12) 0.023(10) 0.060(13) 0.009(9) 0.014(10) 0.000(8)
C21 0.039(12) 0.035(12) 0.059(13) 0.022(10) 0.006(10) -0.006(9)
C22 0.021(10) 0.056(14) 0.053(13) 0.003(10) 0.020(9) -0.012(9)
C23 0.028(10) 0.059(14) 0.049(12) 0.026(11) 0.027(9) -0.006(10)
C24 0.031(12) 0.066(15) 0.057(13) 0.010(11) 0.028(10) -0.001(11)
C25 0.026(11) 0.087(18) 0.041(12) -0.016(11) 0.016(9) 0.005(11)
C26 0.040(12) 0.071(15) 0.032(11) -0.020(11) 0.012(9) 0.007(11)
C27 0.038(12) 0.060(14) 0.054(13) -0.004(11) 0.018(10) 0.018(10)
C28 0.040(12) 0.027(11) 0.071(15) 0.005(10) 0.013(11) 0.008(9)
C29 0.050(14) 0.035(12) 0.075(16) 0.033(11) 0.006(12) 0.004(10)
C30 0.032(11) 0.042(12) 0.064(15) 0.026(11) 0.009(11) 0.000(9)
C31 0.030(11) 0.058(15) 0.070(16) 0.032(12) 0.019(11) 0.007(10)
C32 0.035(12) 0.088(18) 0.047(13) 0.032(12) 0.026(10) -0.002(12)
C33 0.034(12) 0.090(18) 0.036(11) 0.017(11) 0.018(10) 0.003(12)
C34 0.037(11) 0.072(16) 0.032(11) 0.003(10) 0.021(9) 0.009(11)
C35 0.042(13) 0.073(16) 0.039(12) -0.008(11) 0.003(10) 0.008(12)
C36 0.048(13) 0.033(12) 0.058(14) -0.026(11) 0.007(11) 0.015(10)
C37 0.020(10) 0.038(12) 0.076(16) -0.004(11) -0.005(10) -0.003(9)
C38 0.041(12) 0.053(13) 0.048(13) 0.000(10) 0.007(10) -0.021(10)
C39 0.030(11) 0.070(15) 0.053(13) 0.002(11) 0.018(10) -0.018(11)
C40 0.022(10) 0.033(11) 0.068(15) -0.009(10) 0.002(10) -0.002(9)
C41 0.015(10) 0.084(18) 0.063(15) 0.015(14) -0.006(10) -0.012(10)
C42 0.039(12) 0.053(14) 0.067(15) 0.013(11) 0.037(11) 0.002(10)
C43 0.028(11) 0.052(14) 0.058(13) 0.005(11) 0.026(10) 0.014(9)
C44 0.013(10) 0.054(14) 0.098(19) 0.004(13) 0.016(11) 0.007(9)
C45 0.050(14) 0.065(16) 0.075(17) 0.000(13) 0.021(13) 0.038(12)
C46 0.032(12) 0.046(13) 0.084(18) 0.013(12) 0.009(12) 0.017(10)
C47 0.046(14) 0.036(13) 0.076(17) 0.029(12) -0.012(12) 0.013(10)
C48 0.060(15) 0.055(15) 0.051(14) 0.025(12) 0.003(12) -0.002(12)
C49 0.050(13) 0.038(12) 0.050(13) 0.037(10) 0.012(11) 0.007(10)
C50 0.047(14) 0.094(19) 0.027(11) 0.015(11) -0.005(10) -0.008(13)
C51 0.044(13) 0.087(19) 0.039(12) 0.001(12) 0.005(10) 0.007(13)
C52 0.044(13) 0.077(17) 0.032(11) -0.036(12) -0.010(10) 0.001(12)
C53 0.032(12) 0.053(14) 0.057(13) -0.023(11) 0.003(10) -0.021(10)
C54 0.035(12) 0.062(16) 0.053(14) -0.004(11) -0.003(10) -0.024(11)
C55 0.022(10) 0.067(16) 0.055(13) -0.010(12) -0.005(10) -0.007(10)
C56 0.023(11) 0.067(17) 0.075(17) -0.004(14) 0.004(11) 0.002(10)
C57 0.011(9) 0.089(19) 0.049(13) 0.005(12) 0.001(9) 0.025(10)
C58 0.022(11) 0.067(15) 0.061(15) 0.016(12) 0.004(10) 0.027(10)
C59 0.035(13) 0.09(2) 0.056(15) 0.030(14) -0.005(11) 0.012(12)
C60 0.024(11) 0.084(18) 0.042(12) 0.023(12) -0.001(9) 0.007(11)
C401 0.116(14) 0.107(14) 0.112(13) -0.003(9) 0.036(10) 0.006(10)
C402 0.128(15) 0.129(15) 0.126(15) -0.006(10) 0.041(10) -0.007(10)
C403 0.140(16) 0.135(16) 0.144(16) -0.008(10) 0.045(10) 0.007(10)
C404 0.146(16) 0.137(16) 0.138(16) 0.006(10) 0.052(10) 0.002(10)
C405 0.152(17) 0.145(17) 0.142(17) 0.007(10) 0.056(11) -0.004(10)
C406 0.124(14) 0.131(15) 0.111(14) -0.005(10) 0.043(10) 0.007(10)
Cl1 0.183(13) 0.129(10) 0.36(2) -0.074(13) -0.029(14) 0.030(9)
Cl2 0.137(10) 0.269(17) 0.184(12) -0.017(11) 0.044(9) -0.091(11)

loop_
_atom_type_symbol
_atom_type_description
_atom_type_scat_dispersion_real
_atom_type_scat_dispersion_imag
_atom_type_scat_source
C C 0.0033 0.0016 'International Tables Vol C Tables 4.2.6.8 and 6.1.1.4'
H H 0.0000 0.0000 'International Tables Vol C Tables 4.2.6.8 and 6.1.1.4'
N N 0.0061 0.0033 'International Tables Vol C Tables 4.2.6.8 and 6.1.1.4'
O O 0.0106 0.0060 'International Tables Vol C Tables 4.2.6.8 and 6.1.1.4'
Os Os -1.2165 7.6030 'International Tables Vol C Tables 4.2.6.8 and 6.1.1.4'
Cl Cl 0.1484 0.1585 'International Tables Vol C Tables 4.2.6.8 and 6.1.1.4'

loop_
_geom_angle_atom_site_label_1
_geom_angle_atom_site_label_2
_geom_angle_atom_site_label_3
_geom_angle
C1A Os1 C1B 92.7(10)
C1A Os1 C1C 91.7(9)
C1B Os1 C1C 95.6(9)
C1A Os1 N1 92.8(8)
C1B Os1 N1 95.1(7)
C1C Os1 N1 168.1(7)
C1A Os1 C1 175.0(8)
C1B Os1 C1 91.0(7)
C1C Os1 C1 91.3(7)
N1 Os1 C1 83.6(6)
C1A Os1 Os2 96.2(8)
C1B Os1 Os2 163.7(6)
C1C Os1 Os2 97.7(6)
N1 Os1 Os2 70.9(4)
C1 Os1 Os2 79.4(4)
C2A Os2 C2C 97.0(9)
C2A Os2 C200 91.6(8)
C2C Os2 C200 92.1(9)
C2A Os2 C100 86.5(7)
C2C Os2 C100 113.3(9)
C200 Os2 C100 154.7(8)
C2A Os2 C3 167.0(8)
C2C Os2 C3 82.6(7)
C200 Os2 C3 101.5(7)
C100 Os2 C3 81.8(6)
C2A Os2 C2 149.0(8)
C2C Os2 C2 113.8(8)
C200 Os2 C2 83.6(7)
C100 Os2 C2 85.2(6)
C3 Os2 C2 35.6(6)
C2A Os2 Os3 99.1(7)
C2C Os2 Os3 71.2(6)
C200 Os2 Os3 161.1(6)
C100 Os2 Os3 42.8(6)
C3 Os2 Os3 68.4(5)
C2 Os2 Os3 94.9(4)
C2A Os2 Os1 87.9(6)
C2C Os2 Os1 174.2(6)
C200 Os2 Os1 91.0(6)
C100 Os2 Os1 63.7(6)
C3 Os2 Os1 92.0(5)
C2 Os2 Os1 61.7(4)
Os3 Os2 Os1 104.90(3)
C3C Os3 C3A 94.1(9)
C3C Os3 C100 107.2(8)
C3A Os3 C100 92.1(8)
C3C Os3 C300 91.1(9)
C3A Os3 C300 93.7(8)
C100 Os3 C300 160.3(8)
C3C Os3 C4 93.5(7)
C3A Os3 C4 170.5(8)
C100 Os3 C4 80.2(7)
C300 Os3 C4 91.9(6)
C3C Os3 Os2 153.8(6)
C3A Os3 Os2 96.3(7)
C100 Os3 Os2 48.5(5)
C300 Os3 Os2 112.0(6)
C4 Os3 Os2 74.4(4)
N1 C100 Os3 152.0(14)
N1 C100 Os2 118.0(14)
Os3 C100 Os2 88.7(8)
C100 N1 C101 121.4(16)
C100 N1 Os1 106.5(12)
C101 N1 Os1 131.1(13)
N1 C101 C102 111.0(15)
C103 C102 C107 120.0
C103 C102 C101 121.0(13)
C107 C102 C101 119.0(13)
C104 C103 C102 120.0
C103 C104 C105 120.0
C104 C105 C106 120.0
C105 C106 C107 120.0
C106 C107 C102 120.0
N2 C200 Os2 176.2(18)
C200 N2 C201 172(2)
N2 C201 C202 112(2)
C203 C202 C207 120.0
C203 C202 C201 118(2)
C207 C202 C201 122(2)
C204 C203 C202 120.0
C203 C204 C205 120.0
C206 C205 C204 120.0
C205 C206 C207 120.0
C206 C207 C202 120.0
N3 C300 Os3 175(2)
C300 N3 C301 171(2)
N3 C301 C302 113.0(16)
C303 C302 C307 120.0
C303 C302 C301 118.5(13)
C307 C302 C301 121.5(13)
C302 C303 C304 120.0
C305 C304 C303 120.0
C304 C305 C306 120.0
C307 C306 C305 120.0
C306 C307 C302 120.0
O1A C1A Os1 177(2)
O1B C1B Os1 178(2)
O1C C1C Os1 178(2)
O2A C2A Os2 178(2)
O2C C2C Os2 172(2)
O3A C3A Os3 175(2)
O3C C3C Os3 178.6(19)
C2 C1 C6 112.3(14)
C2 C1 C9 111.4(15)
C6 C1 C9 102.2(14)
C2 C1 Os1 95.9(10)
C6 C1 Os1 120.3(11)
C9 C1 Os1 115.1(11)
C3 C2 C1 123.1(15)
C3 C2 C12 106.7(16)
C1 C2 C12 122.6(16)
C3 C2 Os2 65.7(9)
C1 C2 Os2 111.8(11)
C12 C2 Os2 113.5(11)
C2 C3 C4 120.5(15)
C2 C3 C14 105.6(15)
C4 C3 C14 120.3(16)
C2 C3 Os2 78.8(10)
C4 C3 Os2 109.4(11)
C14 C3 Os2 115.3(11)
C3 C4 C5 112.3(15)
C3 C4 C17 112.2(15)
C5 C4 C17 99.7(14)
C3 C4 Os3 103.3(10)
C5 C4 Os3 113.4(12)
C17 C4 Os3 116.3(11)
C6 C5 C19 120.1(17)
C6 C5 C4 124.1(17)
C19 C5 C4 110.1(16)
C5 C6 C7 120.3(17)
C5 C6 C1 123.1(16)
C7 C6 C1 108.8(16)
C21 C7 C8 119.7(17)
C21 C7 C6 121.0(18)
C8 C7 C6 109.3(17)
C24 C8 C7 120.4(19)
C24 C8 C9 122.4(19)
C7 C8 C9 107.7(15)
C10 C9 C8 119.5(16)
C10 C9 C1 124.1(16)
C8 C9 C1 109.8(16)
C9 C10 C11 120.2(17)
C9 C10 C26 118.2(18)
C11 C10 C26 108.2(18)
C12 C11 C28 119.2(19)
C12 C11 C10 120.6(19)
C28 C11 C10 108.6(17)
C11 C12 C13 120.6(19)
C11 C12 C2 119.1(18)
C13 C12 C2 109.6(17)
C30 C13 C12 121.8(19)
C30 C13 C14 118.4(19)
C12 C13 C14 109.2(18)
C15 C14 C13 121.6(17)
C15 C14 C3 119.9(17)
C13 C14 C3 108.5(17)
C14 C15 C16 121.5(17)
C14 C15 C32 117.0(18)
C16 C15 C32 110.4(17)
C17 C16 C15 120.8(17)
C17 C16 C34 118.7(19)
C15 C16 C34 108.0(17)
C16 C17 C18 120.0(17)
C16 C17 C4 123.3(17)
C18 C17 C4 110.5(16)
C19 C18 C36 121.6(18)
C19 C18 C17 107.8(16)
C36 C18 C17 120.1(18)
C18 C19 C20 120.4(17)
C18 C19 C5 109.0(17)
C20 C19 C5 119.7(18)
C19 C20 C21 121.4(18)
C19 C20 C38 119.4(18)
C21 C20 C38 107.7(17)
C7 C21 C22 119.1(19)
C7 C21 C20 117.3(17)
C22 C21 C20 108.9(17)
C23 C22 C21 121.0(18)
C23 C22 C39 117.9(19)
C21 C22 C39 108.2(18)
C22 C23 C42 123.3(19)
C22 C23 C24 119.9(17)
C42 C23 C24 105.7(18)
C8 C24 C25 120.1(19)
C8 C24 C23 119.9(19)
C25 C24 C23 107.0(17)
C26 C25 C43 119(2)
C26 C25 C24 118.9(17)
C43 C25 C24 110.3(19)
C25 C26 C27 121.6(18)
C25 C26 C10 121(2)
C27 C26 C10 106.0(18)
C45 C27 C26 118(2)
C45 C27 C28 119(2)
C26 C27 C28 110.8(17)
C29 C28 C27 122.4(19)
C29 C28 C11 118.6(19)
C27 C28 C11 106.4(18)
C28 C29 C30 122.0(18)
C28 C29 C47 119(2)
C30 C29 C47 108(2)
C13 C30 C31 122(2)
C13 C30 C29 117.8(19)
C31 C30 C29 108.3(18)
C32 C31 C30 118.7(18)
C32 C31 C48 118(2)
C30 C31 C48 110(2)
C31 C32 C15 123(2)
C31 C32 C33 121.5(19)
C15 C32 C33 104.0(19)
C50 C33 C34 122(2)
C50 C33 C32 117(2)
C34 C33 C32 110.2(17)
C35 C34 C33 120.2(18)
C35 C34 C16 121.0(19)
C33 C34 C16 107.5(19)
C36 C35 C34 119.4(18)
C36 C35 C52 107(2)
C34 C35 C52 119(2)
C35 C36 C18 121(2)
C35 C36 C37 110.2(18)
C18 C36 C37 118(2)
C38 C37 C53 120(2)
C38 C37 C36 120.8(17)
C53 C37 C36 106.1(19)
C37 C38 C20 119.8(18)
C37 C38 C39 119.7(19)
C20 C38 C39 107.4(18)
C40 C39 C22 123(2)
C40 C39 C38 119.1(19)
C22 C39 C38 107.7(16)
C39 C40 C41 118.7(19)
C39 C40 C54 122.0(19)
C41 C40 C54 106.6(18)
C42 C41 C40 120.9(18)
C42 C41 C56 118(2)
C40 C41 C56 109(2)
C43 C42 C41 122.7(19)
C43 C42 C23 108.9(18)
C41 C42 C23 116.2(19)
C44 C43 C42 118.3(19)
C44 C43 C25 121.1(19)
C42 C43 C25 108.1(18)
C43 C44 C45 120(2)
C43 C44 C57 121(2)
C45 C44 C57 107(2)
C27 C45 C44 120(2)
C27 C45 C46 119(2)
C44 C45 C46 110(2)
C47 C46 C58 119(2)
C47 C46 C45 122(2)
C58 C46 C45 106(2)
C46 C47 C48 121(2)
C46 C47 C29 120(2)
C48 C47 C29 108(2)
C49 C48 C47 120(2)
C49 C48 C31 123(2)
C47 C48 C31 106(2)
C48 C49 C50 120(2)
C48 C49 C59 120(2)
C50 C49 C59 106.7(19)
C33 C50 C49 120(2)
C33 C50 C51 118(2)
C49 C50 C51 109.2(19)
C52 C51 C60 122(2)
C52 C51 C50 120(2)
C60 C51 C50 107(2)
C51 C52 C35 121(2)
C51 C52 C53 119(2)
C35 C52 C53 109(2)
C54 C53 C52 121(2)
C54 C53 C37 121(2)
C52 C53 C37 107.4(18)
C53 C54 C40 117.9(19)
C53 C54 C55 119(2)
C40 C54 C55 109(2)
C60 C55 C56 120(2)
C60 C55 C54 120(2)
C56 C55 C54 108(2)
C57 C56 C55 121(2)
C57 C56 C41 120(2)
C55 C56 C41 108(2)
C56 C57 C44 120(2)
C56 C57 C58 119(2)
C44 C57 C58 108(2)
C59 C58 C46 121(2)
C59 C58 C57 120(2)
C46 C58 C57 109(2)
C58 C59 C60 121(2)
C58 C59 C49 119(2)
C60 C59 C49 107(2)
C55 C60 C51 119(2)
C55 C60 C59 119(2)
C51 C60 C59 110(2)
C402 C401 C406 120.0
C402 C401 Cl1 120(2)
C406 C401 Cl1 120(2)
C401 C402 C403 120.0
C401 C402 Cl2 127.2(19)
C403 C402 Cl2 112.0(19)
C404 C403 C402 120.0
C405 C404 C403 120.0
C404 C405 C406 120.0
C405 C406 C401 120.0

loop_
_geom_bond_atom_site_label_1
_geom_bond_atom_site_label_2
_geom_bond_distance
Os1 C1A 1.90(2)
Os1 C1B 1.92(2)
Os1 C1C 1.97(3)
Os1 N1 2.112(14)
Os1 C1 2.226(16)
Os1 Os2 2.9199(13)
Os2 C2A 1.91(2)
Os2 C2C 1.95(3)
Os2 C200 2.03(2)
Os2 C100 2.173(18)
Os2 C3 2.306(16)
Os2 C2 2.482(16)
Os2 Os3 2.8995(12)
Os3 C3C 1.91(3)
Os3 C3A 1.92(2)
Os3 C100 1.97(2)
Os3 C300 2.05(2)
Os3 C4 2.229(17)
C100 N1 1.27(2)
N1 C101 1.47(2)
C101 C102 1.51(2)
C102 C103 1.3900
C102 C107 1.3900
C103 C104 1.3900
C104 C105 1.3900
C105 C106 1.3900
C106 C107 1.3900
C200 N2 1.10(2)
N2 C201 1.50(3)
C201 C202 1.55(3)
C202 C203 1.3900
C202 C207 1.3900
C203 C204 1.3900
C204 C205 1.3900
C205 C206 1.3900
C206 C207 1.3900
C300 N3 1.14(2)
N3 C301 1.44(3)
C301 C302 1.49(2)
C302 C303 1.3900
C302 C307 1.3900
C303 C304 1.3900
C304 C305 1.3900
C305 C306 1.3900
C306 C307 1.3900
C1A O1A 1.16(2)
C1B O1B 1.14(2)
C1C O1C 1.10(3)
C2A O2A 1.14(2)
C2C O2C 1.12(3)
C3A O3A 1.13(2)
C3C O3C 1.12(3)
C1 C2 1.48(3)
C1 C6 1.50(3)
C1 C9 1.51(2)
C2 C3 1.47(3)
C2 C12 1.51(3)
C3 C4 1.51(3)
C3 C14 1.52(3)
C4 C5 1.51(3)
C4 C17 1.51(3)
C5 C6 1.38(3)
C5 C19 1.44(3)
C6 C7 1.44(3)
C7 C21 1.42(3)
C7 C8 1.43(3)
C8 C24 1.35(3)
C8 C9 1.43(3)
C9 C10 1.39(3)
C10 C11 1.46(3)
C10 C26 1.47(3)
C11 C12 1.39(3)
C11 C28 1.45(3)
C12 C13 1.40(3)
C13 C30 1.39(3)
C13 C14 1.44(3)
C14 C15 1.37(3)
C15 C16 1.42(3)
C15 C32 1.46(3)
C16 C17 1.39(3)
C16 C34 1.46(3)
C17 C18 1.45(3)
C18 C19 1.40(3)
C18 C36 1.42(3)
C19 C20 1.41(3)
C20 C21 1.44(3)
C20 C38 1.45(3)
C21 C22 1.43(3)
C22 C23 1.34(3)
C22 C39 1.44(3)
C23 C42 1.48(3)
C23 C24 1.49(3)
C24 C25 1.43(3)
C25 C26 1.40(3)
C25 C43 1.43(3)
C26 C27 1.45(3)
C27 C45 1.43(3)
C27 C28 1.45(3)
C28 C29 1.39(3)
C29 C30 1.43(3)
C29 C47 1.47(3)
C30 C31 1.42(3)
C31 C32 1.36(3)
C31 C48 1.46(3)
C32 C33 1.49(3)
C33 C50 1.39(3)
C33 C34 1.42(3)
C34 C35 1.41(3)
C35 C36 1.40(3)
C35 C52 1.43(3)
C36 C37 1.45(3)
C37 C38 1.39(3)
C37 C53 1.44(3)
C38 C39 1.47(3)
C39 C40 1.38(3)
C40 C41 1.44(3)
C40 C54 1.45(3)
C41 C42 1.42(3)
C41 C56 1.44(3)
C42 C43 1.42(3)
C43 C44 1.39(3)
C44 C45 1.44(3)
C44 C57 1.45(3)
C45 C46 1.46(3)
C46 C47 1.37(3)
C46 C58 1.45(3)
C47 C48 1.45(3)
C48 C49 1.32(3)
C49 C50 1.47(3)
C49 C59 1.49(3)
C50 C51 1.48(3)
C51 C52 1.39(3)
C51 C60 1.44(3)
C52 C53 1.44(3)
C53 C54 1.40(3)
C54 C55 1.45(3)
C55 C60 1.39(3)
C55 C56 1.42(3)
C56 C57 1.39(3)
C57 C58 1.47(3)
C58 C59 1.35(3)
C59 C60 1.47(3)
C401 C402 1.3900
C401 C406 1.3900
C401 Cl1 1.57(2)
C402 C403 1.3900
C402 Cl2 1.70(2)
C403 C404 1.3900
C404 C405 1.3900
C405 C406 1.3900
